data_7156533
loop_
_publ_author_name
'Xu, Murong'
'Zheng, Zhong'
'Wang, Mengdan'
'Kong, Lingkai'
'Ao, Yujuan'
'Li, Yanzhong'

_publ_section_title
;
 Cobalt-catalyzed regioselective syntheses of indeno[2,1-c]pyridines from
 nitriles and diynes bearing propargyl fragments.
;
_journal_issue 45
_journal_name_full 'Organic &amp; biomolecular chemistry'
_journal_page_first 8761
_journal_page_last 8768
_journal_paper_doi 10.1039/c8ob02419g
_journal_volume 16
_journal_year 2018
_chemical_formula_sum 'C36 H35 N O Si'
_chemical_formula_weight 525.74
_space_group_crystal_system monoclinic
_space_group_IT_number 15
_space_group_name_Hall '-C 2yc'
_space_group_name_H-M_alt 'C 1 2/c 1'
_symmetry_space_group_name_Hall '-C 2yc'
_symmetry_space_group_name_H-M 'C 1 2/c 1'
_atom_sites_solution_hydrogens mixed
_audit_creation_method SHELXL-2013
_audit_update_record
;
2018-03-16 deposited with the CCDC.
2018-10-24 downloaded from the CCDC.
;
_cell_angle_alpha 90
_cell_angle_beta 96.918(9)
_cell_angle_gamma 90
_cell_formula_units_Z 8
_cell_length_a 20.052(4)
_cell_length_b 6.3001(12)
_cell_length_c 48.442(9)
_cell_measurement_reflns_used 1241
_cell_measurement_temperature 293(2)
_cell_measurement_theta_max 36.442
_cell_measurement_theta_min 4.614
_cell_volume 6075(2)
_computing_cell_refinement 'Bruker SMART'
_computing_data_collection 'Bruker SMART'
_computing_data_reduction 'Bruker SHELXTL'
_computing_molecular_graphics 'Bruker SHELXTL'
_computing_publication_material 'Bruker SHELXTL'
_computing_structure_refinement 'SHELXL-2013 (Sheldrick, 2013)'
_computing_structure_solution 'Bruker SHELXTL'
_diffrn_ambient_temperature 293(2)
_diffrn_measured_fraction_theta_full 0.973
_diffrn_measured_fraction_theta_max 0.999
_diffrn_measurement_device_type 'CCD area detector'
_diffrn_measurement_method 'phi and omega scans'
_diffrn_radiation_type MoK\a
_diffrn_radiation_wavelength 0.71073
_diffrn_reflns_av_R_equivalents 0.0787
_diffrn_reflns_av_unetI/netI 0.0809
_diffrn_reflns_Laue_measured_fraction_full 0.973
_diffrn_reflns_Laue_measured_fraction_max 0.999
_diffrn_reflns_limit_h_max 18
_diffrn_reflns_limit_h_min -23
_diffrn_reflns_limit_k_max 7
_diffrn_reflns_limit_k_min -7
_diffrn_reflns_limit_l_max 57
_diffrn_reflns_limit_l_min -55
_diffrn_reflns_number 16029
_diffrn_reflns_point_group_measured_fraction_full 0.973
_diffrn_reflns_point_group_measured_fraction_max 0.999
_diffrn_reflns_theta_full 25.242
_diffrn_reflns_theta_max 24.995
_diffrn_reflns_theta_min 1.694
_exptl_absorpt_coefficient_mu 0.105
_exptl_absorpt_correction_T_max 0.7456
_exptl_absorpt_correction_T_min 0.6034
_exptl_absorpt_correction_type multi-scan
_exptl_absorpt_process_details sadabs
_exptl_crystal_colour colorless
_exptl_crystal_density_diffrn 1.150
_exptl_crystal_description prismatic
_exptl_crystal_F_000 2240
_exptl_crystal_size_max 0.200
_exptl_crystal_size_mid 0.170
_exptl_crystal_size_min 0.110
_refine_diff_density_max 0.258
_refine_diff_density_min -0.216
_refine_diff_density_rms 0.054
_refine_ls_extinction_method none
_refine_ls_goodness_of_fit_ref 1.117
_refine_ls_hydrogen_treatment constr
_refine_ls_matrix_type full
_refine_ls_number_parameters 356
_refine_ls_number_reflns 5375
_refine_ls_number_restraints 0
_refine_ls_restrained_S_all 1.117
_refine_ls_R_factor_all 0.1410
_refine_ls_R_factor_gt 0.0890
_refine_ls_shift/su_max 0.000
_refine_ls_shift/su_mean 0.000
_refine_ls_structure_factor_coef Fsqd
_refine_ls_weighting_details 'w=1/[\s^2^(Fo^2^)+(0.0759P)^2^+5.2881P] where P=(Fo^2^+2Fc^2^)/3'
_refine_ls_weighting_scheme calc
_refine_ls_wR_factor_gt 0.1895
_refine_ls_wR_factor_ref 0.2157
_reflns_Friedel_coverage 0.000
_reflns_number_gt 3357
_reflns_number_total 5375
_reflns_threshold_expression 'I > 2\s(I)'
_cod_data_source_file c8ob02419g2.cif
_cod_data_source_block cd16494
_cod_depositor_comments 'Adding full bibliography for 7156533.cif.'
_cod_database_code 7156533
_shelx_space_group_comment
; 
The symmetry employed for this shelxl refinement is uniquely defined 
by the following loop, which should always be used as a source of 
symmetry information in preference to the above space-group names. 
They are only intended as comments. 
;
_shelx_estimated_absorpt_t_min 0.979
_shelx_estimated_absorpt_t_max 0.989
_shelxl_version_number 2013-4

loop_
_space_group_symop_operation_xyz
'x, y, z'
'-x, y, -z+1/2'
'x+1/2, y+1/2, z'
'-x+1/2, y+1/2, -z+1/2'
'-x, -y, -z'
'x, -y, z-1/2'
'-x+1/2, -y+1/2, -z'
'x+1/2, -y+1/2, z-1/2'

loop_
_atom_site_label
_atom_site_type_symbol
_atom_site_fract_x
_atom_site_fract_y
_atom_site_fract_z
_atom_site_U_iso_or_equiv
_atom_site_adp_type
_atom_site_occupancy
_atom_site_site_symmetry_order
_atom_site_calc_flag
_atom_site_refinement_flags_posn
_atom_site_refinement_flags_adp
Si1 Si 0.87694(7) 0.8715(2) 0.43081(3) 0.0635(4) Uani 1 1 d . .
O1 O 0.90129(13) 0.6566(4) 0.41534(5) 0.0488(7) Uani 1 1 d . .
N1 N 1.03481(15) 0.9937(5) 0.36243(6) 0.0460(8) Uani 1 1 d . .
C1 C 0.8373(2) 0.6173(6) 0.36915(8) 0.0515(10) Uani 1 1 d . .
C2 C 0.7789(2) 0.5112(8) 0.37344(10) 0.0723(13) Uani 1 1 d . .
H2 H 0.7781 0.4203 0.3885 0.087 Uiso 1 1 calc R U
C3 C 0.7221(2) 0.5428(9) 0.35501(11) 0.0807(15) Uani 1 1 d . .
H3 H 0.6823 0.4754 0.3580 0.097 Uiso 1 1 calc R U
C4 C 0.7231(2) 0.6723(8) 0.33225(10) 0.0745(14) Uani 1 1 d . .
H4 H 0.6842 0.6896 0.3199 0.089 Uiso 1 1 calc R U
C5 C 0.7811(2) 0.7771(7) 0.32745(8) 0.0573(11) Uani 1 1 d . .
H5 H 0.7814 0.8650 0.3120 0.069 Uiso 1 1 calc R U
C6 C 0.83902(19) 0.7491(6) 0.34608(8) 0.0468(10) Uani 1 1 d . .
C7 C 0.90692(17) 0.8418(6) 0.34771(7) 0.0403(9) Uani 1 1 d . .
C8 C 0.94579(18) 0.7670(6) 0.37171(7) 0.0424(9) Uani 1 1 d . .
C9 C 0.90453(19) 0.6130(6) 0.38681(7) 0.0456(9) Uani 1 1 d . .
H9 H 0.9237 0.4709 0.3854 0.055 Uiso 1 1 calc R U
C10 C 0.93310(18) 0.9883(6) 0.33030(7) 0.0429(9) Uani 1 1 d . .
C11 C 0.99833(19) 1.0636(6) 0.33913(7) 0.0436(9) Uani 1 1 d . .
C12 C 1.01082(19) 0.8429(6) 0.37818(7) 0.0427(9) Uani 1 1 d . .
C13 C 1.05801(19) 0.7777(7) 0.40291(7) 0.0490(10) Uani 1 1 d . .
C14 C 1.1073(2) 0.9175(8) 0.41387(8) 0.0665(13) Uani 1 1 d . .
H14 H 1.1111 1.0491 0.4055 0.080 Uiso 1 1 calc R U
C15 C 1.1511(3) 0.8637(10) 0.43727(10) 0.0860(16) Uani 1 1 d . .
H15 H 1.1835 0.9606 0.4446 0.103 Uiso 1 1 calc R U
C16 C 1.1471(3) 0.6703(11) 0.44958(10) 0.0858(17) Uani 1 1 d . .
H16 H 1.1763 0.6354 0.4653 0.103 Uiso 1 1 calc R U
C17 C 1.0995(3) 0.5278(9) 0.43852(9) 0.0742(14) Uani 1 1 d . .
H17 H 1.0969 0.3948 0.4466 0.089 Uiso 1 1 calc R U
C18 C 1.0556(2) 0.5804(7) 0.41547(8) 0.0598(12) Uani 1 1 d . .
H18 H 1.0237 0.4818 0.4082 0.072 Uiso 1 1 calc R U
C19 C 0.89247(19) 1.0645(6) 0.30433(7) 0.0439(9) Uani 1 1 d . .
C20 C 0.8609(2) 1.2586(7) 0.30341(8) 0.0609(12) Uani 1 1 d . .
H20 H 0.8659 1.3462 0.3190 0.073 Uiso 1 1 calc R U
C21 C 0.8223(2) 1.3235(8) 0.27986(10) 0.0753(14) Uani 1 1 d . .
H21 H 0.8013 1.4552 0.2796 0.090 Uiso 1 1 calc R U
C22 C 0.8140(3) 1.2007(9) 0.25682(9) 0.0759(15) Uani 1 1 d . .
H22 H 0.7871 1.2468 0.2410 0.091 Uiso 1 1 calc R U
C23 C 0.8455(2) 1.0072(9) 0.25708(9) 0.0752(14) Uani 1 1 d . .
H23 H 0.8407 0.9225 0.2412 0.090 Uiso 1 1 calc R U
C24 C 0.8843(2) 0.9386(7) 0.28076(8) 0.0572(11) Uani 1 1 d . .
H24 H 0.9051 0.8066 0.2809 0.069 Uiso 1 1 calc R U
C25 C 1.03034(19) 1.2351(6) 0.32436(8) 0.0484(10) Uani 1 1 d . .
C26 C 1.0326(2) 1.2354(8) 0.29611(9) 0.0701(13) Uani 1 1 d . .
H26 H 1.0141 1.1218 0.2856 0.084 Uiso 1 1 calc R U
C27 C 1.0615(3) 1.3987(11) 0.28301(12) 0.0952(19) Uani 1 1 d . .
H27 H 1.0623 1.3967 0.2639 0.114 Uiso 1 1 calc R U
C28 C 1.0891(3) 1.5651(11) 0.29878(17) 0.115(2) Uani 1 1 d . .
H28 H 1.1084 1.6778 0.2902 0.139 Uiso 1 1 calc R U
C29 C 1.0885(3) 1.5664(9) 0.32672(16) 0.107(2) Uani 1 1 d . .
H29 H 1.1074 1.6796 0.3372 0.129 Uiso 1 1 calc R U
C30 C 1.0600(3) 1.4012(7) 0.33960(11) 0.0770(15) Uani 1 1 d . .
H30 H 1.0608 1.4017 0.3588 0.092 Uiso 1 1 calc R U
C31 C 0.9364(4) 1.0924(9) 0.42894(18) 0.186(5) Uani 1 1 d . .
H31A H 0.9807 1.0470 0.4356 0.224 Uiso 1 1 d R U
H31B H 0.9128 1.2215 0.4335 0.224 Uiso 1 1 d R U
H31C H 0.9358 1.1375 0.4102 0.224 Uiso 1 1 d R U
C32 C 0.7936(4) 0.9623(12) 0.41537(12) 0.143(3) Uani 1 1 d . .
H32A H 0.7959 1.0069 0.3966 0.214 Uiso 1 1 calc R U
H32B H 0.7795 1.0793 0.4260 0.214 Uiso 1 1 calc R U
H32C H 0.7620 0.8481 0.4155 0.214 Uiso 1 1 calc R U
C33 C 0.8759(3) 0.7874(8) 0.46753(9) 0.0694(13) Uani 1 1 d . .
C34 C 0.9439(4) 0.6978(13) 0.47911(12) 0.153(3) Uani 1 1 d . .
H34A H 0.9453 0.6773 0.4988 0.230 Uiso 1 1 calc R U
H34B H 0.9787 0.7952 0.4755 0.230 Uiso 1 1 calc R U
H34C H 0.9508 0.5642 0.4704 0.230 Uiso 1 1 calc R U
C35 C 0.8582(4) 0.9762(10) 0.48548(11) 0.115(2) Uani 1 1 d . .
H35A H 0.8576 0.9301 0.5043 0.172 Uiso 1 1 calc R U
H35B H 0.8147 1.0302 0.4784 0.172 Uiso 1 1 calc R U
H35C H 0.8912 1.0860 0.4849 0.172 Uiso 1 1 calc R U
C36 C 0.8223(4) 0.6167(11) 0.46894(13) 0.140(3) Uani 1 1 d . .
H36A H 0.8329 0.4955 0.4583 0.210 Uiso 1 1 calc R U
H36B H 0.7793 0.6720 0.4615 0.210 Uiso 1 1 calc R U
H36C H 0.8211 0.5753 0.4879 0.210 Uiso 1 1 calc R U

loop_
_atom_site_aniso_label
_atom_site_aniso_U_11
_atom_site_aniso_U_22
_atom_site_aniso_U_33
_atom_site_aniso_U_23
_atom_site_aniso_U_13
_atom_site_aniso_U_12
Si1 0.0806(9) 0.0469(7) 0.0684(8) 0.0072(6) 0.0305(7) 0.0122(7)
O1 0.0594(17) 0.0403(15) 0.0480(15) 0.0064(12) 0.0123(13) 0.0022(13)
N1 0.0436(19) 0.050(2) 0.0443(18) 0.0008(16) 0.0053(15) -0.0072(16)
C1 0.047(2) 0.048(2) 0.060(2) 0.001(2) 0.010(2) -0.010(2)
C2 0.067(3) 0.072(3) 0.079(3) 0.004(3) 0.015(3) -0.019(3)
C3 0.053(3) 0.096(4) 0.094(4) -0.004(3) 0.011(3) -0.035(3)
C4 0.051(3) 0.096(4) 0.074(3) -0.002(3) -0.001(2) -0.018(3)
C5 0.043(2) 0.068(3) 0.060(3) 0.001(2) 0.002(2) -0.007(2)
C6 0.044(2) 0.047(2) 0.049(2) -0.0020(19) 0.0045(18) -0.0069(19)
C7 0.037(2) 0.042(2) 0.042(2) -0.0014(17) 0.0031(17) -0.0022(17)
C8 0.042(2) 0.042(2) 0.044(2) -0.0013(18) 0.0071(17) -0.0004(18)
C9 0.051(2) 0.038(2) 0.048(2) 0.0059(18) 0.0072(18) -0.0020(18)
C10 0.043(2) 0.043(2) 0.043(2) -0.0009(17) 0.0046(17) -0.0002(18)
C11 0.046(2) 0.046(2) 0.040(2) 0.0002(17) 0.0111(18) -0.0003(18)
C12 0.045(2) 0.043(2) 0.039(2) 0.0005(17) 0.0055(17) 0.0029(18)
C13 0.042(2) 0.064(3) 0.042(2) 0.003(2) 0.0070(18) 0.002(2)
C14 0.064(3) 0.077(3) 0.055(3) 0.002(2) -0.009(2) -0.003(3)
C15 0.068(3) 0.122(5) 0.063(3) -0.005(3) -0.013(3) -0.005(3)
C16 0.067(4) 0.133(5) 0.055(3) 0.018(3) -0.004(3) 0.027(4)
C17 0.069(3) 0.094(4) 0.059(3) 0.021(3) 0.005(3) 0.018(3)
C18 0.055(3) 0.070(3) 0.053(2) 0.010(2) 0.002(2) 0.010(2)
C19 0.046(2) 0.044(2) 0.042(2) 0.0021(18) 0.0065(17) -0.0053(18)
C20 0.070(3) 0.054(3) 0.055(3) -0.009(2) -0.006(2) 0.003(2)
C21 0.080(4) 0.064(3) 0.075(3) 0.009(3) -0.019(3) 0.017(3)
C22 0.076(4) 0.099(4) 0.047(3) 0.012(3) -0.014(2) 0.002(3)
C23 0.076(3) 0.095(4) 0.052(3) -0.027(3) -0.005(2) 0.000(3)
C24 0.061(3) 0.059(3) 0.050(2) -0.011(2) 0.001(2) 0.003(2)
C25 0.040(2) 0.048(2) 0.058(2) 0.006(2) 0.0117(19) -0.0019(19)
C26 0.060(3) 0.094(4) 0.057(3) 0.020(3) 0.007(2) -0.014(3)
C27 0.084(4) 0.119(5) 0.085(4) 0.048(4) 0.021(3) -0.005(4)
C28 0.115(6) 0.083(5) 0.159(7) 0.045(5) 0.062(5) -0.009(4)
C29 0.126(5) 0.055(3) 0.155(6) -0.017(4) 0.072(5) -0.030(3)
C30 0.088(4) 0.053(3) 0.097(4) -0.012(3) 0.040(3) -0.018(3)
C31 0.253(10) 0.046(4) 0.304(11) -0.038(5) 0.211(9) -0.032(5)
C32 0.171(7) 0.161(7) 0.090(4) -0.006(4) -0.005(4) 0.116(6)
C33 0.084(3) 0.070(3) 0.055(3) -0.011(2) 0.009(2) 0.002(3)
C34 0.146(7) 0.216(9) 0.087(4) -0.027(5) -0.029(4) 0.080(6)
C35 0.158(6) 0.113(5) 0.078(4) -0.034(4) 0.028(4) 0.013(5)
C36 0.200(8) 0.121(6) 0.112(5) 0.008(4) 0.071(5) -0.060(6)

loop_
_atom_type_symbol
_atom_type_description
_atom_type_scat_dispersion_real
_atom_type_scat_dispersion_imag
_atom_type_scat_source
C C 0.0033 0.0016 'International Tables Vol C Tables 4.2.6.8 and 6.1.1.4'
H H 0.0000 0.0000 'International Tables Vol C Tables 4.2.6.8 and 6.1.1.4'
N N 0.0061 0.0033 'International Tables Vol C Tables 4.2.6.8 and 6.1.1.4'
O O 0.0106 0.0060 'International Tables Vol C Tables 4.2.6.8 and 6.1.1.4'
Si Si 0.0817 0.0704 'International Tables Vol C Tables 4.2.6.8 and 6.1.1.4'

loop_
_geom_angle_atom_site_label_1
_geom_angle_atom_site_label_2
_geom_angle_atom_site_label_3
_geom_angle
O1 Si1 C32 112.0(2)
O1 Si1 C31 111.6(2)
C32 Si1 C31 107.9(4)
O1 Si1 C33 103.82(18)
C32 Si1 C33 111.4(3)
C31 Si1 C33 110.1(3)
C9 O1 Si1 130.7(2)
C11 N1 C12 120.9(3)
C2 C1 C6 120.6(4)
C2 C1 C9 128.3(4)
C6 C1 C9 111.0(3)
C3 C2 C1 118.8(4)
C3 C2 H2 120.6
C1 C2 H2 120.6
C4 C3 C2 121.1(4)
C4 C3 H3 119.5
C2 C3 H3 119.5
C3 C4 C5 120.9(4)
C3 C4 H4 119.6
C5 C4 H4 119.6
C4 C5 C6 118.9(4)
C4 C5 H5 120.5
C6 C5 H5 120.5
C5 C6 C1 119.6(4)
C5 C6 C7 132.6(4)
C1 C6 C7 107.7(3)
C10 C7 C8 120.8(3)
C10 C7 C6 129.9(3)
C8 C7 C6 109.2(3)
C12 C8 C7 119.0(3)
C12 C8 C9 131.5(3)
C7 C8 C9 109.5(3)
O1 C9 C1 114.0(3)
O1 C9 C8 115.9(3)
C1 C9 C8 102.5(3)
O1 C9 H9 108.0
C1 C9 H9 108.0
C8 C9 H9 108.0
C7 C10 C11 116.3(3)
C7 C10 C19 121.0(3)
C11 C10 C19 122.7(3)
N1 C11 C10 122.5(3)
N1 C11 C25 114.9(3)
C10 C11 C25 122.6(3)
N1 C12 C8 120.4(3)
N1 C12 C13 114.5(3)
C8 C12 C13 125.0(3)
C14 C13 C18 117.6(4)
C14 C13 C12 119.2(4)
C18 C13 C12 123.2(4)
C13 C14 C15 120.7(5)
C13 C14 H14 119.7
C15 C14 H14 119.7
C16 C15 C14 120.7(5)
C16 C15 H15 119.7
C14 C15 H15 119.7
C15 C16 C17 119.3(5)
C15 C16 H16 120.4
C17 C16 H16 120.4
C16 C17 C18 120.4(5)
C16 C17 H17 119.8
C18 C17 H17 119.8
C17 C18 C13 121.3(5)
C17 C18 H18 119.4
C13 C18 H18 119.4
C20 C19 C24 118.3(4)
C20 C19 C10 121.0(3)
C24 C19 C10 120.7(3)
C21 C20 C19 120.5(4)
C21 C20 H20 119.8
C19 C20 H20 119.8
C22 C21 C20 121.4(5)
C22 C21 H21 119.3
C20 C21 H21 119.3
C21 C22 C23 119.3(4)
C21 C22 H22 120.3
C23 C22 H22 120.3
C22 C23 C24 120.0(4)
C22 C23 H23 120.0
C24 C23 H23 120.0
C23 C24 C19 120.5(4)
C23 C24 H24 119.8
C19 C24 H24 119.8
C30 C25 C26 118.0(4)
C30 C25 C11 118.7(4)
C26 C25 C11 123.3(4)
C27 C26 C25 121.9(5)
C27 C26 H26 119.1
C25 C26 H26 119.1
C26 C27 C28 118.6(5)
C26 C27 H27 120.7
C28 C27 H27 120.7
C29 C28 C27 120.5(6)
C29 C28 H28 119.7
C27 C28 H28 119.7
C28 C29 C30 120.3(6)
C28 C29 H29 119.9
C30 C29 H29 119.9
C29 C30 C25 120.7(5)
C29 C30 H30 119.7
C25 C30 H30 119.7
Si1 C31 H31A 109.8
Si1 C31 H31B 106.4
H31A C31 H31B 128.9
Si1 C31 H31C 109.8
H31A C31 H31C 108.7
H31B C31 H31C 91.0
Si1 C32 H32A 109.5
Si1 C32 H32B 109.5
H32A C32 H32B 109.5
Si1 C32 H32C 109.5
H32A C32 H32C 109.5
H32B C32 H32C 109.5
C34 C33 C36 109.1(6)
C34 C33 C35 109.7(5)
C36 C33 C35 107.9(5)
C34 C33 Si1 110.3(4)
C36 C33 Si1 109.4(4)
C35 C33 Si1 110.5(4)
C33 C34 H34A 109.5
C33 C34 H34B 109.5
H34A C34 H34B 109.5
C33 C34 H34C 109.5
H34A C34 H34C 109.5
H34B C34 H34C 109.5
C33 C35 H35A 109.5
C33 C35 H35B 109.5
H35A C35 H35B 109.5
C33 C35 H35C 109.5
H35A C35 H35C 109.5
H35B C35 H35C 109.5
C33 C36 H36A 109.5
C33 C36 H36B 109.5
H36A C36 H36B 109.5
C33 C36 H36C 109.5
H36A C36 H36C 109.5
H36B C36 H36C 109.5

loop_
_geom_bond_atom_site_label_1
_geom_bond_atom_site_label_2
_geom_bond_distance
Si1 O1 1.649(3)
Si1 C32 1.838(6)
Si1 C31 1.842(6)
Si1 C33 1.858(5)
O1 C9 1.418(4)
N1 C11 1.343(4)
N1 C12 1.343(5)
C1 C2 1.386(6)
C1 C6 1.396(5)
C1 C9 1.507(5)
C2 C3 1.375(6)
C2 H2 0.9300
C3 C4 1.374(7)
C3 H3 0.9300
C4 C5 1.381(6)
C4 H4 0.9300
C5 C6 1.394(5)
C5 H5 0.9300
C6 C7 1.475(5)
C7 C10 1.395(5)
C7 C8 1.401(5)
C8 C12 1.389(5)
C8 C9 1.519(5)
C9 H9 0.9800
C10 C11 1.408(5)
C10 C19 1.493(5)
C11 C25 1.484(5)
C12 C13 1.492(5)
C13 C14 1.381(6)
C13 C18 1.387(6)
C14 C15 1.390(6)
C14 H14 0.9300
C15 C16 1.363(8)
C15 H15 0.9300
C16 C17 1.371(7)
C16 H16 0.9300
C17 C18 1.377(6)
C17 H17 0.9300
C18 H18 0.9300
C19 C20 1.376(5)
C19 C24 1.383(5)
C20 C21 1.362(5)
C20 H20 0.9300
C21 C22 1.352(6)
C21 H21 0.9300
C22 C23 1.373(7)
C22 H22 0.9300
C23 C24 1.375(6)
C23 H23 0.9300
C24 H24 0.9300
C25 C30 1.374(6)
C25 C26 1.375(5)
C26 C27 1.373(7)
C26 H26 0.9300
C27 C28 1.374(8)
C27 H27 0.9300
C28 C29 1.355(8)
C28 H28 0.9300
C29 C30 1.372(7)
C29 H29 0.9300
C30 H30 0.9300
C31 H31A 0.9514
C31 H31B 0.9801
C31 H31C 0.9504
C32 H32A 0.9600
C32 H32B 0.9600
C32 H32C 0.9600
C33 C34 1.520(7)
C33 C36 1.528(7)
C33 C35 1.540(7)
C34 H34A 0.9600
C34 H34B 0.9600
C34 H34C 0.9600
C35 H35A 0.9600
C35 H35B 0.9600
C35 H35C 0.9600
C36 H36A 0.9600
C36 H36B 0.9600
C36 H36C 0.9600

loop_
_geom_torsion_atom_site_label_1
_geom_torsion_atom_site_label_2
_geom_torsion_atom_site_label_3
_geom_torsion_atom_site_label_4
_geom_torsion
C32 Si1 O1 C9 51.7(4)
C31 Si1 O1 C9 -69.4(5)
C33 Si1 O1 C9 172.0(3)
C6 C1 C2 C3 -1.8(7)
C9 C1 C2 C3 178.0(4)
C1 C2 C3 C4 1.8(8)
C2 C3 C4 C5 -1.0(8)
C3 C4 C5 C6 0.2(7)
C4 C5 C6 C1 -0.3(6)
C4 C5 C6 C7 -177.1(4)
C2 C1 C6 C5 1.1(6)
C9 C1 C6 C5 -178.8(4)
C2 C1 C6 C7 178.7(4)
C9 C1 C6 C7 -1.2(4)
C5 C6 C7 C10 -0.4(7)
C1 C6 C7 C10 -177.5(4)
C5 C6 C7 C8 176.8(4)
C1 C6 C7 C8 -0.3(4)
C10 C7 C8 C12 0.8(5)
C6 C7 C8 C12 -176.7(3)
C10 C7 C8 C9 179.1(3)
C6 C7 C8 C9 1.6(4)
Si1 O1 C9 C1 -62.8(4)
Si1 O1 C9 C8 55.9(4)
C2 C1 C9 O1 -51.7(6)
C6 C1 C9 O1 128.2(3)
C2 C1 C9 C8 -177.8(4)
C6 C1 C9 C8 2.1(4)
C12 C8 C9 O1 51.0(5)
C7 C8 C9 O1 -127.1(3)
C12 C8 C9 C1 175.8(4)
C7 C8 C9 C1 -2.2(4)
C8 C7 C10 C11 -3.5(5)
C6 C7 C10 C11 173.4(4)
C8 C7 C10 C19 178.5(3)
C6 C7 C10 C19 -4.6(6)
C12 N1 C11 C10 1.7(5)
C12 N1 C11 C25 178.2(3)
C7 C10 C11 N1 2.4(5)
C19 C10 C11 N1 -179.6(3)
C7 C10 C11 C25 -173.8(3)
C19 C10 C11 C25 4.2(6)
C11 N1 C12 C8 -4.6(5)
C11 N1 C12 C13 178.3(3)
C7 C8 C12 N1 3.4(5)
C9 C8 C12 N1 -174.5(4)
C7 C8 C12 C13 -179.9(3)
C9 C8 C12 C13 2.2(6)
N1 C12 C13 C14 24.3(5)
C8 C12 C13 C14 -152.6(4)
N1 C12 C13 C18 -154.9(4)
C8 C12 C13 C18 28.2(6)
C18 C13 C14 C15 -2.2(6)
C12 C13 C14 C15 178.5(4)
C13 C14 C15 C16 1.1(8)
C14 C15 C16 C17 0.5(8)
C15 C16 C17 C18 -0.9(8)
C16 C17 C18 C13 -0.2(7)
C14 C13 C18 C17 1.8(6)
C12 C13 C18 C17 -179.0(4)
C7 C10 C19 C20 100.8(5)
C11 C10 C19 C20 -77.1(5)
C7 C10 C19 C24 -77.5(5)
C11 C10 C19 C24 104.6(5)
C24 C19 C20 C21 0.4(7)
C10 C19 C20 C21 -178.0(4)
C19 C20 C21 C22 -0.1(8)
C20 C21 C22 C23 -0.6(8)
C21 C22 C23 C24 1.1(8)
C22 C23 C24 C19 -0.9(7)
C20 C19 C24 C23 0.1(6)
C10 C19 C24 C23 178.5(4)
N1 C11 C25 C30 -45.2(5)
C10 C11 C25 C30 131.2(4)
N1 C11 C25 C26 133.9(4)
C10 C11 C25 C26 -49.6(6)
C30 C25 C26 C27 -2.2(7)
C11 C25 C26 C27 178.7(4)
C25 C26 C27 C28 0.4(8)
C26 C27 C28 C29 0.7(10)
C27 C28 C29 C30 -0.1(10)
C28 C29 C30 C25 -1.6(9)
C26 C25 C30 C29 2.7(7)
C11 C25 C30 C29 -178.1(5)
O1 Si1 C33 C34 55.1(5)
C32 Si1 C33 C34 175.8(5)
C31 Si1 C33 C34 -64.6(5)
O1 Si1 C33 C36 -64.9(4)
C32 Si1 C33 C36 55.8(5)
C31 Si1 C33 C36 175.4(5)
O1 Si1 C33 C35 176.5(4)
C32 Si1 C33 C35 -62.8(5)
C31 Si1 C33 C35 56.8(5)
